data_2106237
loop_
_publ_author_name
'Avignant, D.'
'Mansouri, I.'
'Sabatier, R.'
'Cousseins, J.C.'

_publ_section_title
;
 Structure du Fluorure de Thallium(I) et d'Uranium(IV)
;
_journal_name_full 'Acta Crystallographica B (24,1968-38,1982)'
_journal_page_first 664
_journal_page_last 666
_journal_volume 36
_journal_year 1980
_chemical_formula_sum 'F5 Tl U'
_chemical_name_systematic 'Tl U F5'
_space_group_IT_number 14
_symmetry_space_group_name_Hall '-P 2ybc'
_symmetry_space_group_name_H-M 'P 1 21/c 1'
_cell_angle_alpha 90
_cell_angle_beta 102.53
_cell_angle_gamma 90
_cell_formula_units_Z 8
_cell_length_a 8.222
_cell_length_b 13.821
_cell_length_c 8.317
_cell_volume 922.603
_citation_journal_id_ASTM ACBCAR
_cod_data_source_file Avignant_ACBCAR_1980_891.cif
_cod_data_source_block F5Tl1U1
_cod_original_cell_volume 922.6027
_cod_original_formula_sum 'F5 Tl1 U1'
_cod_database_code 2106237

loop_
_symmetry_equiv_pos_as_xyz
x,y,z
-x,y+1/2,-z+1/2
-x,-y,-z
x,-y-1/2,z-1/2

loop_
_atom_site_label
_atom_site_type_symbol
_atom_site_fract_x
_atom_site_fract_y
_atom_site_fract_z
_atom_site_occupancy
_atom_site_U_iso_or_equiv
U2 U+4 0.4459 0.7545 0.4616 1 0.0
F2 F-1 0.0812 0.2904 0.1804 1 0.0
U1 U+4 0.0148 0.7456 0.0921 1 0.0
F6 F-1 0.1733 0.6845 0.3634 1 0.0
F4 F-1 0.225 0.6491 0.0111 1 0.0
F5 F-1 0.4848 0.6019 0.5127 1 0.0
F3 F-1 0.2685 0.2632 0.471 1 0.0
F8 F-1 0.065 0.0985 0.3903 1 0.0
Tl1 Tl+1 0.233 0.4791 0.2242 1 0.0
F7 F-1 0.284 -0.1907 0.1902 1 0.0
F9 F-1 0.4701 0.3949 0.0763 1 0.0
F10 F-1 0.0159 0.3993 0.4299 1 0.0
Tl2 Tl+1 0.2778 0.0176 0.2016 1 0.0
F1 F-1 0.4659 0.1963 0.2665 1 0.0
